data_7007331
loop_
_publ_author_name
'Fritz, Thorsten'
'Steinfeld, Gunther'
'K\"ass, Steffen'
'Kersting, Berthold'

_publ_section_title
;
 Preparation and characterization of mononuclear Co, Ni, and Zn
 complexes of dinucleating macrocyclic hexaaza-dithiophenolate ligands
 and their open-chain derivatives.
;
_journal_issue 31
_journal_name_full 'Dalton transactions (Cambridge, England : 2003)'
_journal_page_first 3812
_journal_page_last 3821
_journal_paper_doi 10.1039/b603740b
_journal_year 2006
_chemical_compound_source
;
Crystals were grown from methanol.
;
_chemical_formula_structural
;
[ZnH2(L2)(ClO4)2MeOH
;
_chemical_formula_sum 'C39 H70 Cl2 N6 O9 S2 Zn'
_chemical_formula_weight 967.40
_space_group_IT_number 14
_symmetry_cell_setting monoclinic
_symmetry_space_group_name_Hall '-P 2yn'
_symmetry_space_group_name_H-M 'P 1 21/n 1'
_atom_sites_solution_hydrogens geom
_atom_sites_solution_primary direct
_atom_sites_solution_secondary difmap
_cell_angle_alpha 90.00
_cell_angle_beta 94.15(3)
_cell_angle_gamma 90.00
_cell_formula_units_Z 4
_cell_length_a 14.270(3)
_cell_length_b 16.937(3)
_cell_length_c 19.708(4)
_cell_measurement_reflns_used 88
_cell_measurement_temperature 210(2)
_cell_measurement_theta_max 22
_cell_measurement_theta_min 6
_cell_volume 4750.8(16)
_computing_cell_refinement SMART
_computing_data_collection SMART
_computing_data_reduction SAINT
_computing_molecular_graphics 'ORTEP3 (FARRUGIA)'
_computing_structure_refinement 'SHELXL-97 (Sheldrick, 1997)'
_computing_structure_solution 'SHELXS-97 (Sheldrick, 1990)'
_diffrn_ambient_temperature 210(2)
_diffrn_measured_fraction_theta_full 0.953
_diffrn_measured_fraction_theta_max 0.953
_diffrn_measurement_device_type 'BRUKER AXS'
_diffrn_measurement_method hemisphere
_diffrn_radiation_monochromator graphite
_diffrn_radiation_source 'fine-focus sealed tube'
_diffrn_radiation_type MoK\a
_diffrn_radiation_wavelength 0.71073
_diffrn_reflns_av_R_equivalents 0.0235
_diffrn_reflns_av_sigmaI/netI 0.0459
_diffrn_reflns_limit_h_max 18
_diffrn_reflns_limit_h_min -18
_diffrn_reflns_limit_k_max 20
_diffrn_reflns_limit_k_min -21
_diffrn_reflns_limit_l_max 14
_diffrn_reflns_limit_l_min -26
_diffrn_reflns_number 29408
_diffrn_reflns_theta_full 28.31
_diffrn_reflns_theta_max 28.31
_diffrn_reflns_theta_min 1.59
_exptl_absorpt_coefficient_mu 0.773
_exptl_absorpt_correction_T_max 1.00
_exptl_absorpt_correction_T_min 0.88
_exptl_absorpt_correction_type empirical
_exptl_absorpt_process_details '(SADABS, Sheldrick, 1996)'
_exptl_crystal_colour colourless
_exptl_crystal_density_diffrn 1.353
_exptl_crystal_density_method 'not measured'
_exptl_crystal_description block
_exptl_crystal_F_000 2056
_exptl_crystal_size_max 0.15
_exptl_crystal_size_mid 0.10
_exptl_crystal_size_min 0.10
_refine_diff_density_max 1.563
_refine_diff_density_min -1.022
_refine_diff_density_rms 0.079
_refine_ls_extinction_method none
_refine_ls_goodness_of_fit_ref 1.058
_refine_ls_hydrogen_treatment constr
_refine_ls_matrix_type full
_refine_ls_number_parameters 533
_refine_ls_number_reflns 11276
_refine_ls_number_restraints 0
_refine_ls_restrained_S_all 1.058
_refine_ls_R_factor_all 0.0775
_refine_ls_R_factor_gt 0.0523
_refine_ls_shift/su_max 0.001
_refine_ls_shift/su_mean 0.000
_refine_ls_structure_factor_coef Fsqd
_refine_ls_weighting_details 'calc w=1/[\s^2^(Fo^2^)+(0.0962P)^2^+0.0000P] where P=(Fo^2^+2Fc^2^)/3'
_refine_ls_weighting_scheme calc
_refine_ls_wR_factor_gt 0.1528
_refine_ls_wR_factor_ref 0.1657
_reflns_number_gt 7641
_reflns_number_total 11276
_reflns_threshold_expression >2sigma(I)
_cod_data_source_file b603740b.txt
_cod_data_source_block 8
_cod_original_sg_symbol_H-M P2(1)/n
_cod_database_code 7007331

loop_
_symmetry_equiv_pos_as_xyz
'x, y, z'
'-x+1/2, y+1/2, -z+1/2'
'-x, -y, -z'
'x-1/2, -y-1/2, z-1/2'

loop_
_atom_site_label
_atom_site_type_symbol
_atom_site_fract_x
_atom_site_fract_y
_atom_site_fract_z
_atom_site_U_iso_or_equiv
_atom_site_adp_type
_atom_site_occupancy
_atom_site_symmetry_multiplicity
_atom_site_calc_flag
_atom_site_refinement_flags
_atom_site_disorder_assembly
_atom_site_disorder_group
Zn Zn 0.36417(3) 0.12085(2) 0.160769(17) 0.03112(11) Uani 1 1 d . . .
S1 S 0.40690(5) 0.18940(5) 0.25941(4) 0.03398(18) Uani 1 1 d . . .
S2 S 0.32207(6) -0.00742(4) 0.18696(4) 0.03428(18) Uani 1 1 d . . .
N1 N 0.51060(19) 0.08431(15) 0.13669(13) 0.0356(6) Uani 1 1 d . . .
N2 N 0.3708(2) 0.18135(16) 0.06809(14) 0.0405(6) Uani 1 1 d . . .
N3 N 0.20452(19) 0.15706(16) 0.13937(14) 0.0381(6) Uani 1 1 d . . .
N4 N 0.38128(17) 0.00095(15) 0.34977(13) 0.0320(5) Uani 1 1 d . . .
H4 H 0.3908 0.0270 0.3105 0.038 Uiso 1 1 calc R . .
N5 N 0.38633(19) 0.18519(15) 0.45790(13) 0.0359(6) Uani 1 1 d . . .
N6 N 0.43870(17) 0.31604(14) 0.37536(12) 0.0287(5) Uani 1 1 d . . .
H6 H 0.3971 0.2779 0.3607 0.034 Uiso 1 1 calc R . .
C1 C 0.5242(2) 0.22192(17) 0.25304(14) 0.0304(6) Uani 1 1 d . . .
C2 C 0.5509(2) 0.29531(17) 0.28243(15) 0.0306(6) Uani 1 1 d . . .
C3 C 0.6429(2) 0.32156(18) 0.28150(16) 0.0334(7) Uani 1 1 d . . .
H3 H 0.6592 0.3695 0.3022 0.040 Uiso 1 1 calc R . .
C4 C 0.7121(2) 0.27876(18) 0.25065(16) 0.0336(7) Uani 1 1 d . . .
C5 C 0.6852(2) 0.20700(18) 0.22234(16) 0.0352(7) Uani 1 1 d . . .
H5 H 0.7295 0.1774 0.2012 0.042 Uiso 1 1 calc R . .
C6 C 0.5938(2) 0.17684(18) 0.22412(15) 0.0327(6) Uani 1 1 d . . .
C7 C 0.5768(2) 0.09354(18) 0.19895(17) 0.0364(7) Uani 1 1 d . . .
H7A H 0.6368 0.0707 0.1894 0.044 Uiso 1 1 calc R . .
H7B H 0.5525 0.0630 0.2354 0.044 Uiso 1 1 calc R . .
C8 C 0.5149(3) 0.0005(2) 0.1158(2) 0.0494(9) Uani 1 1 d . . .
H8A H 0.4695 -0.0088 0.0783 0.074 Uiso 1 1 calc R . .
H8B H 0.5013 -0.0327 0.1533 0.074 Uiso 1 1 calc R . .
H8C H 0.5767 -0.0112 0.1023 0.074 Uiso 1 1 calc R . .
C9 C 0.5348(3) 0.1355(2) 0.08029(18) 0.0470(9) Uani 1 1 d . . .
H9A H 0.5847 0.1115 0.0564 0.056 Uiso 1 1 calc R . .
H9B H 0.5568 0.1862 0.0979 0.056 Uiso 1 1 calc R . .
C10 C 0.4476(3) 0.1469(3) 0.03145(19) 0.0570(10) Uani 1 1 d . . .
H10A H 0.4624 0.1816 -0.0054 0.068 Uiso 1 1 calc R . .
H10B H 0.4278 0.0964 0.0120 0.068 Uiso 1 1 calc R . .
C11 C 0.3880(3) 0.2670(2) 0.0788(2) 0.0562(10) Uani 1 1 d . . .
H11A H 0.4501 0.2748 0.0997 0.084 Uiso 1 1 calc R . .
H11B H 0.3428 0.2878 0.1078 0.084 Uiso 1 1 calc R . .
H11C H 0.3821 0.2937 0.0358 0.084 Uiso 1 1 calc R . .
C12 C 0.2788(3) 0.1665(2) 0.02937(18) 0.0533(10) Uani 1 1 d . . .
H12A H 0.2723 0.1106 0.0194 0.064 Uiso 1 1 calc R . .
H12B H 0.2764 0.1950 -0.0134 0.064 Uiso 1 1 calc R . .
C13 C 0.1997(3) 0.1931(2) 0.0702(2) 0.0517(10) Uani 1 1 d . . .
H13A H 0.2017 0.2502 0.0746 0.062 Uiso 1 1 calc R . .
H13B H 0.1403 0.1791 0.0461 0.062 Uiso 1 1 calc R . .
C14 C 0.1742(3) 0.2144(2) 0.1896(2) 0.0508(9) Uani 1 1 d . . .
H14A H 0.2150 0.2596 0.1907 0.076 Uiso 1 1 calc R . .
H14B H 0.1771 0.1903 0.2338 0.076 Uiso 1 1 calc R . .
H14C H 0.1109 0.2308 0.1771 0.076 Uiso 1 1 calc R . .
C15 C 0.1420(2) 0.0861(2) 0.13745(17) 0.0381(7) Uani 1 1 d . . .
H15A H 0.1631 0.0487 0.1045 0.046 Uiso 1 1 calc R . .
H15B H 0.0785 0.1020 0.1225 0.046 Uiso 1 1 calc R . .
C16 C 0.1412(2) 0.04641(18) 0.20565(16) 0.0335(7) Uani 1 1 d . . .
C17 C 0.2217(2) 0.00706(17) 0.23327(16) 0.0314(6) Uani 1 1 d . . .
C18 C 0.2200(2) -0.02448(17) 0.29905(16) 0.0320(6) Uani 1 1 d . . .
C19 C 0.1397(2) -0.01875(19) 0.33502(16) 0.0355(7) Uani 1 1 d . . .
H19 H 0.1406 -0.0397 0.3787 0.043 Uiso 1 1 calc R . .
C20 C 0.0583(2) 0.01762(18) 0.30707(17) 0.0353(7) Uani 1 1 d . . .
C21 C 0.0618(2) 0.05053(19) 0.24297(17) 0.0373(7) Uani 1 1 d . . .
H21 H 0.0089 0.0766 0.2239 0.045 Uiso 1 1 calc R . .
C22 C 0.3068(2) -0.06103(17) 0.33281(17) 0.0342(7) Uani 1 1 d . . .
H22A H 0.3312 -0.1002 0.3028 0.041 Uiso 1 1 calc R . .
H22B H 0.2914 -0.0875 0.3742 0.041 Uiso 1 1 calc R . .
C23 C 0.4714(2) -0.0389(2) 0.37236(19) 0.0432(8) Uani 1 1 d . . .
H23A H 0.5193 0.0002 0.3819 0.065 Uiso 1 1 calc R . .
H23B H 0.4897 -0.0734 0.3370 0.065 Uiso 1 1 calc R . .
H23C H 0.4631 -0.0690 0.4127 0.065 Uiso 1 1 calc R . .
C24 C 0.3475(2) 0.06047(18) 0.39862(16) 0.0345(7) Uani 1 1 d . . .
H24A H 0.3181 0.0330 0.4347 0.041 Uiso 1 1 calc R . .
H24B H 0.3001 0.0935 0.3750 0.041 Uiso 1 1 calc R . .
C25 C 0.4259(2) 0.11285(18) 0.43003(17) 0.0354(7) Uani 1 1 d . . .
H25A H 0.4614 0.0843 0.4660 0.042 Uiso 1 1 calc R . .
H25B H 0.4685 0.1267 0.3957 0.042 Uiso 1 1 calc R . .
C26 C 0.3265(3) 0.1669(2) 0.51274(19) 0.0548(10) Uani 1 1 d . . .
H26A H 0.3619 0.1378 0.5477 0.082 Uiso 1 1 calc R . .
H26B H 0.2740 0.1357 0.4952 0.082 Uiso 1 1 calc R . .
H26C H 0.3040 0.2151 0.5315 0.082 Uiso 1 1 calc R . .
C27 C 0.4612(2) 0.23915(19) 0.48250(15) 0.0390(7) Uani 1 1 d . . .
H27A H 0.5078 0.2100 0.5107 0.047 Uiso 1 1 calc R . .
H27B H 0.4350 0.2794 0.5106 0.047 Uiso 1 1 calc R . .
C28 C 0.5090(2) 0.27886(19) 0.42491(16) 0.0353(7) Uani 1 1 d . . .
H28A H 0.5522 0.3189 0.4436 0.042 Uiso 1 1 calc R . .
H28B H 0.5450 0.2400 0.4017 0.042 Uiso 1 1 calc R . .
C29 C 0.3846(3) 0.3795(2) 0.40732(19) 0.0502(9) Uani 1 1 d . . .
H29A H 0.3474 0.3568 0.4411 0.075 Uiso 1 1 calc R . .
H29B H 0.3441 0.4052 0.3731 0.075 Uiso 1 1 calc R . .
H29C H 0.4274 0.4174 0.4284 0.075 Uiso 1 1 calc R . .
C30 C 0.4816(2) 0.34911(17) 0.31343(15) 0.0325(6) Uani 1 1 d . . .
H30A H 0.4314 0.3612 0.2792 0.039 Uiso 1 1 calc R . .
H30B H 0.5130 0.3983 0.3260 0.039 Uiso 1 1 calc R . .
C31 C 0.8124(2) 0.31053(19) 0.25262(17) 0.0383(7) Uani 1 1 d . . .
C32 C 0.8746(3) 0.2619(2) 0.2083(2) 0.0525(9) Uani 1 1 d . . .
H32A H 0.8785 0.2086 0.2249 0.079 Uiso 1 1 calc R . .
H32B H 0.9364 0.2846 0.2101 0.079 Uiso 1 1 calc R . .
H32C H 0.8480 0.2620 0.1622 0.079 Uiso 1 1 calc R . .
C33 C 0.8130(3) 0.3961(2) 0.2282(2) 0.0542(10) Uani 1 1 d . . .
H33A H 0.7883 0.3986 0.1816 0.081 Uiso 1 1 calc R . .
H33B H 0.8763 0.4158 0.2318 0.081 Uiso 1 1 calc R . .
H33C H 0.7748 0.4276 0.2558 0.081 Uiso 1 1 calc R . .
C34 C 0.8540(3) 0.3073(3) 0.3268(2) 0.0593(11) Uani 1 1 d . . .
H34A H 0.8215 0.3442 0.3537 0.089 Uiso 1 1 calc R . .
H34B H 0.9195 0.3207 0.3286 0.089 Uiso 1 1 calc R . .
H34C H 0.8468 0.2550 0.3445 0.089 Uiso 1 1 calc R . .
C35 C -0.0275(2) 0.0244(2) 0.34990(18) 0.0429(8) Uani 1 1 d . . .
C36 C -0.1159(3) 0.0503(3) 0.3060(2) 0.0653(12) Uani 1 1 d . . .
H36A H -0.1698 0.0464 0.3323 0.098 Uiso 1 1 calc R . .
H36B H -0.1244 0.0166 0.2669 0.098 Uiso 1 1 calc R . .
H36C H -0.1085 0.1039 0.2916 0.098 Uiso 1 1 calc R . .
C37 C -0.0489(3) -0.0550(2) 0.3817(2) 0.0589(10) Uani 1 1 d . . .
H37A H 0.0021 -0.0697 0.4137 0.088 Uiso 1 1 calc R . .
H37B H -0.0566 -0.0944 0.3467 0.088 Uiso 1 1 calc R . .
H37C H -0.1057 -0.0510 0.4048 0.088 Uiso 1 1 calc R . .
C38 C -0.0054(3) 0.0845(3) 0.4066(3) 0.0815(16) Uani 1 1 d . . .
H38A H 0.0496 0.0682 0.4338 0.122 Uiso 1 1 calc R . .
H38B H -0.0576 0.0880 0.4346 0.122 Uiso 1 1 calc R . .
H38C H 0.0056 0.1353 0.3869 0.122 Uiso 1 1 calc R . .
Cl1 Cl 0.82525(7) 0.02862(5) 0.07486(5) 0.0478(2) Uani 1 1 d . . .
O1 O 0.7549(3) 0.0347(3) 0.0216(2) 0.1032(13) Uani 1 1 d . . .
O2 O 0.7862(3) 0.0060(3) 0.1341(2) 0.1259(17) Uani 1 1 d . . .
O3 O 0.8710(5) 0.1011(3) 0.0824(2) 0.144(2) Uani 1 1 d . . .
O4 O 0.8876(3) -0.0291(3) 0.0541(3) 0.1356(18) Uani 1 1 d . . .
Cl2 Cl 0.79191(6) 0.59665(5) 0.04342(5) 0.0449(2) Uani 1 1 d . . .
O5 O 0.8543(2) 0.6188(2) -0.00623(16) 0.0764(10) Uani 1 1 d . . .
O6 O 0.7132(3) 0.5579(3) 0.0085(2) 0.1160(16) Uani 1 1 d . . .
O7 O 0.7551(4) 0.6637(2) 0.0717(2) 0.1206(16) Uani 1 1 d . . .
O8 O 0.8323(3) 0.5484(4) 0.0911(3) 0.172(3) Uani 1 1 d . . .
C39 C 0.2086(11) 0.2949(7) 0.3366(5) 0.231(7) Uani 1 1 d . . .
O9 O 0.1452(6) 0.2803(6) 0.4068(8) 0.388(10) Uani 1 1 d . . .

loop_
_atom_site_aniso_label
_atom_site_aniso_U_11
_atom_site_aniso_U_22
_atom_site_aniso_U_33
_atom_site_aniso_U_23
_atom_site_aniso_U_13
_atom_site_aniso_U_12
Zn 0.0393(2) 0.02623(18) 0.02746(19) -0.00259(13) -0.00024(14) -0.00264(14)
S1 0.0324(4) 0.0388(4) 0.0308(4) -0.0101(3) 0.0029(3) -0.0039(3)
S2 0.0377(4) 0.0258(4) 0.0395(4) -0.0021(3) 0.0036(3) -0.0010(3)
N1 0.0425(15) 0.0308(13) 0.0342(15) -0.0089(11) 0.0081(11) -0.0031(11)
N2 0.0508(17) 0.0379(15) 0.0320(15) 0.0012(11) -0.0017(12) -0.0052(12)
N3 0.0396(15) 0.0329(14) 0.0405(16) 0.0055(11) -0.0063(12) -0.0013(11)
N4 0.0306(13) 0.0312(13) 0.0338(14) 0.0000(10) 0.0003(10) 0.0012(10)
N5 0.0411(15) 0.0338(14) 0.0326(14) -0.0024(11) 0.0010(11) 0.0021(11)
N6 0.0317(13) 0.0260(12) 0.0280(13) -0.0018(9) -0.0010(10) 0.0025(10)
C1 0.0335(15) 0.0294(15) 0.0280(15) -0.0011(11) 0.0001(12) -0.0007(12)
C2 0.0351(16) 0.0273(14) 0.0294(15) -0.0008(11) 0.0030(12) 0.0010(12)
C3 0.0383(16) 0.0277(15) 0.0340(17) -0.0029(12) 0.0023(13) -0.0033(12)
C4 0.0330(16) 0.0345(16) 0.0337(16) 0.0031(12) 0.0042(12) -0.0022(12)
C5 0.0355(16) 0.0359(16) 0.0348(17) -0.0012(13) 0.0065(13) 0.0039(13)
C6 0.0359(16) 0.0294(15) 0.0327(16) -0.0015(12) 0.0018(13) 0.0024(12)
C7 0.0379(17) 0.0277(15) 0.0438(19) -0.0035(13) 0.0051(14) 0.0039(13)
C8 0.050(2) 0.0386(19) 0.061(2) -0.0195(17) 0.0157(18) -0.0018(16)
C9 0.054(2) 0.052(2) 0.0367(19) -0.0015(15) 0.0140(16) -0.0034(17)
C10 0.071(3) 0.067(3) 0.034(2) -0.0019(18) 0.0101(18) -0.008(2)
C11 0.070(3) 0.040(2) 0.057(2) 0.0115(17) -0.006(2) -0.0130(18)
C12 0.065(2) 0.056(2) 0.0359(19) 0.0100(17) -0.0162(18) -0.0136(19)
C13 0.050(2) 0.046(2) 0.056(2) 0.0209(17) -0.0150(18) -0.0021(17)
C14 0.050(2) 0.0365(19) 0.065(3) -0.0060(17) 0.0001(18) 0.0079(16)
C15 0.0374(17) 0.0378(17) 0.0377(18) 0.0024(13) -0.0077(14) -0.0031(14)
C16 0.0344(16) 0.0304(15) 0.0348(17) -0.0026(12) -0.0044(13) -0.0056(12)
C17 0.0335(15) 0.0249(14) 0.0350(16) -0.0057(12) -0.0026(12) -0.0030(12)
C18 0.0349(16) 0.0251(14) 0.0347(16) -0.0007(12) -0.0048(13) -0.0023(12)
C19 0.0375(17) 0.0328(16) 0.0357(17) -0.0016(12) -0.0004(13) -0.0054(13)
C20 0.0335(16) 0.0312(16) 0.0408(18) -0.0041(13) 0.0006(13) -0.0011(13)
C21 0.0326(16) 0.0330(16) 0.0453(19) -0.0024(14) -0.0046(13) 0.0018(13)
C22 0.0346(16) 0.0274(15) 0.0401(18) 0.0020(12) -0.0020(13) -0.0010(12)
C23 0.0312(17) 0.0415(18) 0.057(2) -0.0047(15) 0.0006(15) 0.0074(14)
C24 0.0339(16) 0.0331(16) 0.0364(17) -0.0032(13) 0.0012(13) 0.0037(12)
C25 0.0362(17) 0.0320(16) 0.0367(17) -0.0016(12) -0.0058(13) 0.0035(13)
C26 0.067(3) 0.055(2) 0.045(2) -0.0042(17) 0.0192(18) 0.0019(19)
C27 0.052(2) 0.0332(16) 0.0299(16) -0.0011(12) -0.0096(14) 0.0020(14)
C28 0.0355(16) 0.0346(16) 0.0342(17) 0.0014(13) -0.0090(13) 0.0024(13)
C29 0.067(3) 0.045(2) 0.040(2) 0.0035(15) 0.0145(17) 0.0270(18)
C30 0.0376(16) 0.0275(14) 0.0327(16) -0.0003(12) 0.0035(12) 0.0012(12)
C31 0.0343(17) 0.0373(17) 0.0442(19) 0.0034(14) 0.0083(14) -0.0048(13)
C32 0.0389(19) 0.048(2) 0.073(3) 0.0023(18) 0.0170(18) 0.0020(16)
C33 0.046(2) 0.044(2) 0.075(3) 0.0066(18) 0.0221(19) -0.0049(16)
C34 0.047(2) 0.071(3) 0.059(3) 0.003(2) -0.0081(19) -0.0153(19)
C35 0.0374(18) 0.0432(19) 0.048(2) -0.0034(15) 0.0055(15) 0.0011(14)
C36 0.039(2) 0.080(3) 0.078(3) 0.018(2) 0.011(2) 0.011(2)
C37 0.053(2) 0.061(3) 0.065(3) 0.013(2) 0.0177(19) 0.0027(19)
C38 0.058(3) 0.095(4) 0.094(4) -0.049(3) 0.028(3) -0.018(3)
Cl1 0.0560(5) 0.0449(5) 0.0434(5) 0.0062(4) 0.0100(4) 0.0017(4)
O1 0.104(3) 0.103(3) 0.098(3) 0.015(2) -0.025(2) 0.009(2)
O2 0.136(4) 0.159(4) 0.088(3) 0.054(3) 0.048(3) 0.019(3)
O3 0.226(6) 0.086(3) 0.118(4) -0.008(3) 0.007(4) -0.075(4)
O4 0.106(3) 0.132(4) 0.171(5) -0.041(3) 0.018(3) 0.051(3)
Cl2 0.0399(4) 0.0448(5) 0.0507(5) 0.0035(4) 0.0079(4) 0.0021(3)
O5 0.065(2) 0.106(3) 0.060(2) 0.0003(17) 0.0171(15) -0.0299(18)
O6 0.076(3) 0.149(4) 0.127(4) -0.051(3) 0.033(2) -0.048(3)
O7 0.192(5) 0.071(3) 0.106(3) -0.015(2) 0.055(3) 0.025(3)
O8 0.097(3) 0.243(7) 0.179(5) 0.151(5) 0.038(3) 0.076(4)
C39 0.356(17) 0.205(11) 0.123(7) -0.125(8) -0.042(8) 0.125(11)
O9 0.169(7) 0.265(11) 0.70(2) 0.313(14) -0.140(11) -0.105(7)

loop_
_atom_type_symbol
_atom_type_description
_atom_type_scat_dispersion_real
_atom_type_scat_dispersion_imag
_atom_type_scat_source
C C 0.0033 0.0016 'International Tables Vol C Tables 4.2.6.8 and 6.1.1.4'
H H 0.0000 0.0000 'International Tables Vol C Tables 4.2.6.8 and 6.1.1.4'
N N 0.0061 0.0033 'International Tables Vol C Tables 4.2.6.8 and 6.1.1.4'
S S 0.1246 0.1234 'International Tables Vol C Tables 4.2.6.8 and 6.1.1.4'
Cl Cl 0.1484 0.1585 'International Tables Vol C Tables 4.2.6.8 and 6.1.1.4'
Zn Zn 0.2839 1.4301 'International Tables Vol C Tables 4.2.6.8 and 6.1.1.4'
O O 0.0106 0.0060 'International Tables Vol C Tables 4.2.6.8 and 6.1.1.4'

loop_
_geom_angle_atom_site_label_1
_geom_angle_atom_site_label_2
_geom_angle_atom_site_label_3
_geom_angle
_geom_angle_site_symmetry_1
_geom_angle_site_symmetry_3
_geom_angle_publ_flag
N2 Zn N1 81.41(11) . . ?
N2 Zn S1 117.43(8) . . ?
N1 Zn S1 97.04(7) . . ?
N2 Zn S2 132.67(8) . . ?
N1 Zn S2 92.78(7) . . ?
S1 Zn S2 109.89(3) . . ?
N2 Zn N3 79.77(11) . . ?
N1 Zn N3 157.67(10) . . ?
S1 Zn N3 102.23(8) . . ?
S2 Zn N3 91.20(7) . . ?
C1 S1 Zn 106.83(10) . . ?
C17 S2 Zn 102.53(10) . . ?
C9 N1 C8 109.8(3) . . ?
C9 N1 C7 112.8(3) . . ?
C8 N1 C7 106.9(3) . . ?
C9 N1 Zn 105.6(2) . . ?
C8 N1 Zn 112.2(2) . . ?
C7 N1 Zn 109.64(18) . . ?
C10 N2 C11 109.6(3) . . ?
C10 N2 C12 109.9(3) . . ?
C11 N2 C12 111.6(3) . . ?
C10 N2 Zn 108.3(2) . . ?
C11 N2 Zn 111.7(2) . . ?
C12 N2 Zn 105.6(2) . . ?
C14 N3 C13 110.4(3) . . ?
C14 N3 C15 110.1(3) . . ?
C13 N3 C15 108.6(3) . . ?
C14 N3 Zn 112.1(2) . . ?
C13 N3 Zn 104.4(2) . . ?
C15 N3 Zn 111.17(19) . . ?
C23 N4 C24 115.1(2) . . ?
C23 N4 C22 109.2(2) . . ?
C24 N4 C22 110.8(2) . . ?
C26 N5 C27 109.9(3) . . ?
C26 N5 C25 111.1(3) . . ?
C27 N5 C25 110.7(3) . . ?
C28 N6 C29 111.9(2) . . ?
C28 N6 C30 113.2(2) . . ?
C29 N6 C30 109.1(2) . . ?
C6 C1 C2 117.8(3) . . ?
C6 C1 S1 123.9(2) . . ?
C2 C1 S1 118.2(2) . . ?
C3 C2 C1 120.3(3) . . ?
C3 C2 C30 117.5(3) . . ?
C1 C2 C30 122.2(3) . . ?
C2 C3 C4 122.5(3) . . ?
C5 C4 C3 116.6(3) . . ?
C5 C4 C31 123.6(3) . . ?
C3 C4 C31 119.7(3) . . ?
C4 C5 C6 122.8(3) . . ?
C5 C6 C1 119.8(3) . . ?
C5 C6 C7 117.4(3) . . ?
C1 C6 C7 122.6(3) . . ?
N1 C7 C6 116.3(3) . . ?
N1 C9 C10 109.0(3) . . ?
N2 C10 C9 109.9(3) . . ?
N2 C12 C13 110.1(3) . . ?
N3 C13 C12 112.3(3) . . ?
N3 C15 C16 112.3(2) . . ?
C21 C16 C17 119.5(3) . . ?
C21 C16 C15 120.4(3) . . ?
C17 C16 C15 120.1(3) . . ?
C16 C17 C18 118.1(3) . . ?
C16 C17 S2 122.4(2) . . ?
C18 C17 S2 119.5(2) . . ?
C19 C18 C17 120.9(3) . . ?
C19 C18 C22 119.1(3) . . ?
C17 C18 C22 119.9(3) . . ?
C20 C19 C18 121.5(3) . . ?
C21 C20 C19 117.0(3) . . ?
C21 C20 C35 123.5(3) . . ?
C19 C20 C35 119.3(3) . . ?
C20 C21 C16 123.0(3) . . ?
C18 C22 N4 110.9(2) . . ?
N4 C24 C25 113.1(3) . . ?
N5 C25 C24 110.2(3) . . ?
N5 C27 C28 112.6(2) . . ?
N6 C28 C27 111.1(3) . . ?
C2 C30 N6 114.8(2) . . ?
C4 C31 C33 110.6(3) . . ?
C4 C31 C32 112.2(3) . . ?
C33 C31 C32 108.3(3) . . ?
C4 C31 C34 107.9(3) . . ?
C33 C31 C34 108.8(3) . . ?
C32 C31 C34 108.9(3) . . ?
C37 C35 C38 109.0(4) . . ?
C37 C35 C36 107.6(3) . . ?
C38 C35 C36 109.7(4) . . ?
C37 C35 C20 110.5(3) . . ?
C38 C35 C20 108.7(3) . . ?
C36 C35 C20 111.4(3) . . ?
O2 Cl1 O3 111.6(3) . . ?
O2 Cl1 O1 110.0(3) . . ?
O3 Cl1 O1 108.6(3) . . ?
O2 Cl1 O4 110.8(3) . . ?
O3 Cl1 O4 110.1(4) . . ?
O1 Cl1 O4 105.5(3) . . ?
O8 Cl2 O7 111.9(4) . . ?
O8 Cl2 O5 112.6(2) . . ?
O7 Cl2 O5 109.6(3) . . ?
O8 Cl2 O6 109.8(4) . . ?
O7 Cl2 O6 105.2(3) . . ?
O5 Cl2 O6 107.4(2) . . ?

loop_
_geom_bond_atom_site_label_1
_geom_bond_atom_site_label_2
_geom_bond_distance
_geom_bond_site_symmetry_2
_geom_bond_publ_flag
Zn N2 2.103(3) . ?
Zn N1 2.262(3) . ?
Zn S1 2.3083(9) . ?
Zn S2 2.3221(9) . ?
Zn N3 2.368(3) . ?
S1 C1 1.776(3) . ?
S2 C17 1.770(3) . ?
N1 C9 1.470(4) . ?
N1 C8 1.481(4) . ?
N1 C7 1.502(4) . ?
N2 C10 1.475(5) . ?
N2 C11 1.483(4) . ?
N2 C12 1.491(4) . ?
N3 C14 1.474(5) . ?
N3 C13 1.490(4) . ?
N3 C15 1.495(4) . ?
N4 C23 1.491(4) . ?
N4 C24 1.498(4) . ?
N4 C22 1.513(4) . ?
N5 C26 1.459(4) . ?
N5 C27 1.462(4) . ?
N5 C25 1.472(4) . ?
N6 C28 1.488(4) . ?
N6 C29 1.490(4) . ?
N6 C30 1.512(4) . ?
C1 C6 1.406(4) . ?
C1 C2 1.412(4) . ?
C2 C3 1.387(4) . ?
C2 C30 1.507(4) . ?
C3 C4 1.398(4) . ?
C4 C5 1.380(4) . ?
C4 C31 1.528(4) . ?
C5 C6 1.403(4) . ?
C6 C7 1.509(4) . ?
C9 C10 1.530(6) . ?
C12 C13 1.503(6) . ?
C15 C16 1.504(4) . ?
C16 C21 1.397(5) . ?
C16 C17 1.403(4) . ?
C17 C18 1.404(4) . ?
C18 C19 1.393(4) . ?
C18 C22 1.497(4) . ?
C19 C20 1.393(4) . ?
C20 C21 1.385(5) . ?
C20 C35 1.541(5) . ?
C24 C25 1.524(4) . ?
C27 C28 1.522(4) . ?
C31 C33 1.527(5) . ?
C31 C32 1.530(5) . ?
C31 C34 1.539(5) . ?
C35 C37 1.524(5) . ?
C35 C38 1.528(5) . ?
C35 C36 1.540(5) . ?
Cl1 O2 1.384(4) . ?
Cl1 O3 1.393(4) . ?
Cl1 O1 1.402(4) . ?
Cl1 O4 1.403(4) . ?
Cl2 O8 1.344(4) . ?
Cl2 O7 1.385(4) . ?
Cl2 O5 1.421(3) . ?
Cl2 O6 1.432(4) . ?
C39 O9 1.724(16) . ?
